data_4118532
loop_
_publ_author_name
'Powner, Matthew W.'
'Zheng, Shao-Liang'
'Szostak, Jack W.'

_publ_section_title
;
 Multicomponent Assembly of Proposed DNA Precursors in Water
;
_journal_coden_ASTM JACSAT
_journal_issue 33
_journal_name_full 'Journal of the American Chemical Society'
_journal_page_first 13889
_journal_page_last 13895
_journal_paper_doi 10.1021/ja306176n
_journal_volume 134
_journal_year 2012
_chemical_absolute_configuration ad
_chemical_formula_sum 'C9 H12 N4 O2 S2'
_chemical_formula_weight 272.35
_space_group_IT_number 19
_symmetry_cell_setting orthorhombic
_symmetry_space_group_name_Hall 'P 2ac 2ab'
_symmetry_space_group_name_H-M 'P 21 21 21'
_atom_sites_solution_hydrogens geom
_atom_sites_solution_primary direct
_atom_sites_solution_secondary difmap
_audit_creation_method SHELXL-97
_cell_angle_alpha 90.00
_cell_angle_beta 90.00
_cell_angle_gamma 90.00
_cell_formula_units_Z 4
_cell_length_a 6.9855(2)
_cell_length_b 9.2101(3)
_cell_length_c 18.4318(6)
_cell_measurement_reflns_used 25211
_cell_measurement_temperature 100(2)
_cell_measurement_theta_max 28.7
_cell_measurement_theta_min 2.21
_cell_volume 1185.85(6)
_computing_cell_refinement 'SAINT 7.46A (Bruker-AXS, 2009)'
_computing_data_collection 'APEX2 v2009.3.0 (Bruker-AXS, 2009)'
_computing_data_reduction 'SAINT 7.46A (Bruker-AXS, 2009)'
_computing_molecular_graphics 'Bruker SHELXTL'
_computing_publication_material 'Bruker SHELXTL'
_computing_structure_refinement 'SHELXL-97 (Sheldrick, 2008)'
_computing_structure_solution 'SHELXS-97 (Sheldrick, 2008)'
_diffrn_ambient_temperature 100(2)
_diffrn_measured_fraction_theta_full 1.000
_diffrn_measured_fraction_theta_max 1.000
_diffrn_measurement_device_type 'CCD area detector'
_diffrn_measurement_method 'phi and omega scans'
_diffrn_radiation_monochromator graphite
_diffrn_radiation_source 'fine-focus sealed tube'
_diffrn_radiation_type MoK\a
_diffrn_radiation_wavelength 0.71073
_diffrn_reflns_av_R_equivalents 0.0414
_diffrn_reflns_av_sigmaI/netI 0.0178
_diffrn_reflns_limit_h_max 9
_diffrn_reflns_limit_h_min -9
_diffrn_reflns_limit_k_max 12
_diffrn_reflns_limit_k_min -12
_diffrn_reflns_limit_l_max 24
_diffrn_reflns_limit_l_min -24
_diffrn_reflns_number 34081
_diffrn_reflns_theta_full 28.72
_diffrn_reflns_theta_max 28.72
_diffrn_reflns_theta_min 2.21
_exptl_absorpt_coefficient_mu 0.445
_exptl_absorpt_correction_T_max 0.9322
_exptl_absorpt_correction_T_min 0.9008
_exptl_absorpt_correction_type multi-scan
_exptl_absorpt_process_details sadabs
_exptl_crystal_colour 'pale yellow'
_exptl_crystal_density_diffrn 1.525
_exptl_crystal_description block
_exptl_crystal_F_000 568
_exptl_crystal_size_max 0.24
_exptl_crystal_size_mid 0.18
_exptl_crystal_size_min 0.16
_refine_diff_density_max 0.336
_refine_diff_density_min -0.198
_refine_diff_density_rms 0.046
_refine_ls_abs_structure_details 'Flack H D (1983), Acta Cryst. A39, 876-881'
_refine_ls_abs_structure_Flack 0.02(5)
_refine_ls_extinction_method none
_refine_ls_goodness_of_fit_ref 1.041
_refine_ls_hydrogen_treatment mixed
_refine_ls_matrix_type full
_refine_ls_number_parameters 170
_refine_ls_number_reflns 3085
_refine_ls_number_restraints 0
_refine_ls_restrained_S_all 1.041
_refine_ls_R_factor_all 0.0232
_refine_ls_R_factor_gt 0.0222
_refine_ls_shift/su_max 0.001
_refine_ls_shift/su_mean 0.000
_refine_ls_structure_factor_coef Fsqd
_refine_ls_weighting_details 'calc w=1/[\s^2^(Fo^2^)+(0.0347P)^2^+0.2485P] where P=(Fo^2^+2Fc^2^)/3'
_refine_ls_weighting_scheme calc
_refine_ls_wR_factor_gt 0.0574
_refine_ls_wR_factor_ref 0.0582
_reflns_number_gt 3000
_reflns_number_total 3085
_reflns_threshold_expression >2sigma(I)
_cod_data_source_file ja306176n_si_013.cif
_cod_data_source_block MP2-GLYER-2AT
_cod_database_code 4118532

loop_
_symmetry_equiv_pos_as_xyz
'x, y, z'
'x+1/2, -y+1/2, -z'
'-x, y+1/2, -z+1/2'
'-x+1/2, -y, z+1/2'

loop_
_atom_site_label
_atom_site_type_symbol
_atom_site_fract_x
_atom_site_fract_y
_atom_site_fract_z
_atom_site_U_iso_or_equiv
_atom_site_adp_type
_atom_site_occupancy
_atom_site_symmetry_multiplicity
_atom_site_calc_flag
_atom_site_refinement_flags
S1 S 0.85026(5) 0.35029(4) 0.084359(16) 0.01937(8) Uani 1 1 d .
S2 S 0.71159(5) 0.43700(3) 0.429592(17) 0.01886(8) Uani 1 1 d .
O1 O 0.21305(13) 0.46396(9) 0.22733(5) 0.01530(17) Uani 1 1 d .
O2 O 0.14849(14) 0.08203(10) 0.26326(6) 0.0220(2) Uani 1 1 d .
N1 N 0.63416(16) 0.13795(11) 0.12532(6) 0.0157(2) Uani 1 1 d .
N2 N 0.70697(16) 0.18565(11) 0.36788(5) 0.0153(2) Uani 1 1 d .
N3 N 0.60479(15) 0.34962(12) 0.19718(6) 0.01457(19) Uani 1 1 d .
N4 N 0.48777(15) 0.35561(12) 0.31802(5) 0.01317(19) Uani 1 1 d .
C1 C 0.8619(2) 0.18884(15) 0.03615(7) 0.0219(3) Uani 1 1 d .
H1A H 0.9411 0.1716 -0.0049 0.026 Uiso 1 1 calc R
C2 C 0.7411(2) 0.09186(15) 0.06594(7) 0.0210(3) Uani 1 1 d .
H2A H 0.7294 -0.0039 0.0472 0.025 Uiso 1 1 calc R
C3 C 0.67901(17) 0.27166(13) 0.14165(6) 0.0126(2) Uani 1 1 d .
C4 C 0.8606(2) 0.30372(15) 0.46351(7) 0.0202(2) Uani 1 1 d .
H4A H 0.9441 0.3148 0.5038 0.024 Uiso 1 1 calc R
C5 C 0.84005(18) 0.18123(14) 0.42391(7) 0.0185(2) Uani 1 1 d .
H5 H 0.9129 0.0964 0.4339 0.022 Uiso 1 1 calc R
C6 C 0.62786(17) 0.31432(12) 0.36478(6) 0.0127(2) Uani 1 1 d .
C7 C 0.46537(17) 0.28761(13) 0.24798(6) 0.0115(2) Uani 1 1 d .
H7 H 0.4883 0.1809 0.2527 0.014 Uiso 1 1 calc R
C8 C 0.26055(16) 0.31368(12) 0.22085(6) 0.0121(2) Uani 1 1 d .
H8 H 0.2496 0.2827 0.1690 0.015 Uiso 1 1 calc R
C9 C 0.11312(18) 0.23446(13) 0.26626(7) 0.0157(2) Uani 1 1 d .
H9B H 0.1202 0.2683 0.3172 0.019 Uiso 1 1 calc R
H9A H -0.0169 0.2555 0.2476 0.019 Uiso 1 1 calc R
H1 H 0.258(3) 0.511(2) 0.1963(10) 0.028(5) Uiso 1 1 d .
H2 H 0.053(3) 0.041(2) 0.2652(10) 0.025(5) Uiso 1 1 d .
H3 H 0.654(3) 0.430(2) 0.2067(9) 0.020(4) Uiso 1 1 d .
H4 H 0.452(2) 0.440(2) 0.3225(8) 0.012(4) Uiso 1 1 d .

loop_
_atom_site_aniso_label
_atom_site_aniso_U_11
_atom_site_aniso_U_22
_atom_site_aniso_U_33
_atom_site_aniso_U_23
_atom_site_aniso_U_13
_atom_site_aniso_U_12
S1 0.02084(15) 0.01968(14) 0.01759(14) 0.00108(12) 0.00522(11) -0.00808(12)
S2 0.02405(15) 0.01429(13) 0.01824(14) -0.00363(11) -0.00788(12) 0.00153(12)
O1 0.0146(4) 0.0104(4) 0.0209(4) 0.0042(3) 0.0013(4) 0.0018(3)
O2 0.0113(4) 0.0106(4) 0.0441(6) 0.0063(4) 0.0008(4) -0.0004(4)
N1 0.0179(5) 0.0130(4) 0.0161(4) -0.0010(4) 0.0037(4) -0.0024(4)
N2 0.0164(5) 0.0148(5) 0.0146(4) -0.0006(4) -0.0003(4) 0.0026(4)
N3 0.0139(5) 0.0119(4) 0.0178(5) -0.0028(4) 0.0036(4) -0.0042(4)
N4 0.0140(5) 0.0109(5) 0.0146(5) -0.0025(4) -0.0021(4) 0.0038(4)
C1 0.0226(6) 0.0248(6) 0.0184(6) -0.0032(5) 0.0070(5) -0.0029(6)
C2 0.0253(7) 0.0183(6) 0.0195(6) -0.0050(5) 0.0061(5) -0.0017(5)
C3 0.0108(5) 0.0142(5) 0.0129(5) 0.0027(4) -0.0004(4) -0.0017(4)
C4 0.0201(6) 0.0235(6) 0.0168(5) 0.0018(5) -0.0059(5) 0.0042(5)
C5 0.0180(6) 0.0204(6) 0.0171(5) 0.0029(5) -0.0019(5) 0.0055(5)
C6 0.0135(5) 0.0135(5) 0.0112(5) -0.0017(4) 0.0023(4) -0.0013(4)
C7 0.0113(5) 0.0113(5) 0.0119(5) -0.0008(4) 0.0006(4) -0.0006(4)
C8 0.0112(5) 0.0102(5) 0.0150(5) 0.0000(4) -0.0007(4) 0.0003(4)
C9 0.0106(5) 0.0127(5) 0.0238(6) 0.0031(4) 0.0020(5) 0.0006(4)

loop_
_atom_type_symbol
_atom_type_description
_atom_type_scat_dispersion_real
_atom_type_scat_dispersion_imag
_atom_type_scat_source
C C 0.0033 0.0016 'International Tables Vol C Tables 4.2.6.8 and 6.1.1.4'
H H 0.0000 0.0000 'International Tables Vol C Tables 4.2.6.8 and 6.1.1.4'
N N 0.0061 0.0033 'International Tables Vol C Tables 4.2.6.8 and 6.1.1.4'
O O 0.0106 0.0060 'International Tables Vol C Tables 4.2.6.8 and 6.1.1.4'
S S 0.1246 0.1234 'International Tables Vol C Tables 4.2.6.8 and 6.1.1.4'

loop_
_geom_angle_atom_site_label_1
_geom_angle_atom_site_label_2
_geom_angle_atom_site_label_3
_geom_angle
C1 S1 C3 89.22(6)
C4 S2 C6 89.40(6)
C8 O1 H1 112.4(14)
C9 O2 H2 109.6(14)
C3 N1 C2 109.89(11)
C6 N2 C5 109.95(10)
C3 N3 C7 122.04(10)
C3 N3 H3 118.1(12)
C7 N3 H3 119.0(11)
C6 N4 C7 121.61(10)
C6 N4 H4 114.9(11)
C7 N4 H4 117.9(11)
C2 C1 S1 109.32(10)
C2 C1 H1A 125.3
S1 C1 H1A 125.3
C1 C2 N1 117.06(12)
C1 C2 H2A 121.5
N1 C2 H2A 121.5
N1 C3 N3 125.64(11)
N1 C3 S1 114.50(9)
N3 C3 S1 119.87(9)
C5 C4 S2 109.51(10)
C5 C4 H4A 125.2
S2 C4 H4A 125.2
C4 C5 N2 116.60(11)
C4 C5 H5 121.7
N2 C5 H5 121.7
N2 C6 N4 125.83(11)
N2 C6 S2 114.51(9)
N4 C6 S2 119.63(9)
N4 C7 N3 109.27(10)
N4 C7 C8 108.94(9)
N3 C7 C8 110.50(9)
N4 C7 H7 109.4
N3 C7 H7 109.4
C8 C7 H7 109.4
O1 C8 C9 105.23(9)
O1 C8 C7 109.94(9)
C9 C8 C7 112.25(9)
O1 C8 H8 109.8
C9 C8 H8 109.8
C7 C8 H8 109.8
O2 C9 C8 109.57(10)
O2 C9 H9B 109.8
C8 C9 H9B 109.8
O2 C9 H9A 109.8
C8 C9 H9A 109.8
H9B C9 H9A 108.2

loop_
_geom_bond_atom_site_label_1
_geom_bond_atom_site_label_2
_geom_bond_distance
S1 C1 1.7342(14)
S1 C3 1.7523(12)
S2 C4 1.7266(13)
S2 C6 1.7452(12)
O1 C8 1.4283(14)
O1 H1 0.78(2)
O2 C9 1.4266(15)
O2 H2 0.77(2)
N1 C3 1.3059(15)
N1 C2 1.3915(17)
N2 C6 1.3088(15)
N2 C5 1.3902(16)
N3 C3 1.3535(15)
N3 C7 1.4667(15)
N3 H3 0.832(19)
N4 C6 1.3583(16)
N4 C7 1.4435(15)
N4 H4 0.821(18)
C1 C2 1.3457(19)
C1 H1A 0.9500
C2 H2A 0.9500
C4 C5 1.3513(19)
C4 H4A 0.9500
C5 H5 0.9500
C7 C8 1.5345(16)
C7 H7 1.0000
C8 C9 1.5144(16)
C8 H8 1.0000
C9 H9B 0.9900
C9 H9A 0.9900

loop_
_geom_hbond_atom_site_label_D
_geom_hbond_atom_site_label_H
_geom_hbond_atom_site_label_A
_geom_hbond_distance_DH
_geom_hbond_distance_HA
_geom_hbond_distance_DA
_geom_hbond_angle_DHA
_geom_hbond_site_symmetry_A
O1 H1 N2 0.78(2) 2.01(2) 2.7496(14) 157(2) 3_655
O2 H2 O1 0.77(2) 1.99(2) 2.7552(14) 171.0(19) 3_545
N3 H3 O2 0.832(19) 2.045(19) 2.8433(14) 160.8(17) 3_655
N4 H4 N1 0.821(18) 2.147(18) 2.9288(15) 159.2(14) 3_655

loop_
_geom_torsion_atom_site_label_1
_geom_torsion_atom_site_label_2
_geom_torsion_atom_site_label_3
_geom_torsion_atom_site_label_4
_geom_torsion
C3 S1 C1 C2 -0.21(11)
S1 C1 C2 N1 1.04(17)
C3 N1 C2 C1 -1.57(18)
C2 N1 C3 N3 -178.86(12)
C2 N1 C3 S1 1.34(14)
C7 N3 C3 N1 2.04(19)
C7 N3 C3 S1 -178.16(9)
C1 S1 C3 N1 -0.69(10)
C1 S1 C3 N3 179.50(10)
C6 S2 C4 C5 1.21(11)
S2 C4 C5 N2 -1.40(16)
C6 N2 C5 C4 0.79(16)
C5 N2 C6 N4 -177.92(12)
C5 N2 C6 S2 0.22(13)
C7 N4 C6 N2 -27.06(18)
C7 N4 C6 S2 154.89(9)
C4 S2 C6 N2 -0.85(10)
C4 S2 C6 N4 177.42(10)
C6 N4 C7 N3 -80.17(14)
C6 N4 C7 C8 159.02(10)
C3 N3 C7 N4 149.56(11)
C3 N3 C7 C8 -90.58(14)
N4 C7 C8 O1 49.22(12)
N3 C7 C8 O1 -70.83(12)
N4 C7 C8 C9 -67.54(12)
N3 C7 C8 C9 172.41(10)
O1 C8 C9 O2 179.96(10)
C7 C8 C9 O2 -60.48(13)
